data_2017681
loop_
_publ_author_name
'Tumanov, Nikolay A.'
'Boldyreva, Elena V.'
'Shikina, Natalia E.'

_publ_section_title
;
 Two new structures in the glycine--oxalic acid system
;
_journal_coeditor_code LN3139
_journal_issue 6
_journal_name_full 'Acta Crystallographica Section C'
_journal_page_first o279
_journal_page_last o283
_journal_paper_doi 10.1107/S0108270110015519
_journal_volume 66
_journal_year 2010
_chemical_formula_iupac 'C2 H6 N O2 + , C2 H O4 -'
_chemical_formula_moiety 'C2 H6 N O2 + , C2 H O4 -'
_chemical_formula_sum 'C4 H7 N O6'
_chemical_formula_weight 165.11
_chemical_name_common 'Glycinium semi-oxalate'
_chemical_name_systematic
;
Glycinium semi-oxalate
;
_space_group_IT_number 14
_symmetry_cell_setting monoclinic
_symmetry_space_group_name_Hall '-P 2ybc'
_symmetry_space_group_name_H-M 'P 1 21/c 1'
_cell_angle_alpha 90.00
_cell_angle_beta 121.180(5)
_cell_angle_gamma 90.00
_cell_formula_units_Z 8
_cell_length_a 11.8719(8)
_cell_length_b 6.1493(2)
_cell_length_c 20.8247(14)
_cell_measurement_reflns_used 14100
_cell_measurement_temperature 300(2)
_cell_measurement_theta_max 29.51
_cell_measurement_theta_min 2.01
_cell_volume 1300.67(15)
_computing_cell_refinement 'X-AREA (Stoe & Cie, 2006)'
_computing_data_collection 'X-AREA (Stoe & Cie, 2006)'
_computing_data_reduction 'X-RED (Stoe & Cie, 2006)'
_computing_molecular_graphics 'Mercury (Macrae <i>et al.</i>,  2006)'
_computing_publication_material
;
Mercury (Macrae <i>et al.</i>,  2006), PLATON (Spek, 2009),
publCIF (Westrip, 2010) and
enCIFer (Allen <i>et al.</i>,  2004)
;
_computing_structure_refinement
;
SHELXL97 (Sheldrick, 2008) and X-STEP32 (Stoe & Cie, 2000)
;
_computing_structure_solution
;
SHELXS97 (Sheldrick, 2008) and X-STEP32 (Stoe & Cie, 2000)
;
_diffrn_ambient_temperature 300(2)
_diffrn_detector_area_resol_mean 6.67
_diffrn_measured_fraction_theta_full 0.996
_diffrn_measured_fraction_theta_max 0.996
_diffrn_measurement_device_type 'Stoe IPDSII'
_diffrn_measurement_method \w
_diffrn_radiation_monochromator 'plane graphite'
_diffrn_radiation_type MoK\a
_diffrn_radiation_wavelength 0.71073
_diffrn_reflns_av_R_equivalents 0.0362
_diffrn_reflns_av_sigmaI/netI 0.0261
_diffrn_reflns_limit_h_max 16
_diffrn_reflns_limit_h_min -15
_diffrn_reflns_limit_k_max 8
_diffrn_reflns_limit_k_min -7
_diffrn_reflns_limit_l_max 28
_diffrn_reflns_limit_l_min -28
_diffrn_reflns_number 11921
_diffrn_reflns_theta_full 29.19
_diffrn_reflns_theta_max 29.19
_diffrn_reflns_theta_min 2.01
_diffrn_standards_number 0
_exptl_absorpt_coefficient_mu 0.163
_exptl_absorpt_correction_T_max 0.965
_exptl_absorpt_correction_T_min 0.930
_exptl_absorpt_correction_type multi-scan
_exptl_absorpt_process_details '(Blessing, 1995)'
_exptl_crystal_colour colourless
_exptl_crystal_density_diffrn 1.686
_exptl_crystal_density_method 'not measured'
_exptl_crystal_description prism
_exptl_crystal_F_000 688
_exptl_crystal_size_max 0.5
_exptl_crystal_size_mid 0.36
_exptl_crystal_size_min 0.22
_refine_diff_density_max 0.306
_refine_diff_density_min -0.358
_refine_ls_extinction_method none
_refine_ls_goodness_of_fit_all 1.065
_refine_ls_goodness_of_fit_ref 1.065
_refine_ls_hydrogen_treatment refall
_refine_ls_matrix_type full
_refine_ls_number_constraints 0
_refine_ls_number_parameters 255
_refine_ls_number_reflns 3518
_refine_ls_number_restraints 0
_refine_ls_restrained_S_all 1.065
_refine_ls_R_factor_all 0.0543
_refine_ls_R_factor_gt 0.0465
_refine_ls_shift/su_max 0.000
_refine_ls_shift/su_mean 0.000
_refine_ls_structure_factor_coef Fsqd
_refine_ls_weighting_details 'calc w = 1/[\s^2^(Fo^2^)+(0.0773P)^2^+0.1776P] where P=(Fo^2^+2Fc^2^)'
_refine_ls_weighting_scheme calc
_refine_ls_wR_factor_gt 0.1146
_refine_ls_wR_factor_ref 0.1194
_reflns_number_gt 3035
_reflns_number_total 3518
_reflns_threshold_expression I>2\s(I)
_cod_data_source_file ln3139.cif
_cod_data_source_block I
_cod_original_sg_symbol_H-M 'P 21/c'
_cod_database_code 2017681
_cod_database_fobs_code 2017681

loop_
_symmetry_equiv_pos_as_xyz
'x, y, z'
'-x, y+1/2, -z+1/2'
'-x, -y, -z'
'x, -y-1/2, z-1/2'

loop_
_atom_site_type_symbol
_atom_site_label
_atom_site_fract_x
_atom_site_fract_y
_atom_site_fract_z
_atom_site_U_iso_or_equiv
_atom_site_adp_type
_atom_site_calc_flag
_atom_site_refinement_flags
_atom_site_occupancy
_atom_site_disorder_assembly
_atom_site_disorder_group
N N1 0.89724(12) 0.3758(2) 0.31662(6) 0.0291(2) Uani d . 1 . .
N N2 0.31663(12) 0.1702(2) 0.04577(6) 0.0300(3) Uani d . 1 . .
O O1 0.95554(9) 0.19671(18) 0.60193(5) 0.0318(2) Uani d . 1 . .
O O2 0.96594(9) 0.1346(2) 0.70932(5) 0.0441(3) Uani d . 1 . .
O O3 0.70567(9) 0.17777(16) 0.64317(5) 0.0290(2) Uani d . 1 . .
O O4 0.69147(8) 0.20024(18) 0.53166(5) 0.0299(2) Uani d . 1 . .
O O5 0.83675(10) 0.1903(2) 0.45671(6) 0.0412(3) Uani d . 1 . .
O O6 1.02621(10) 0.2918(2) 0.46706(6) 0.0395(3) Uani d . 1 . .
O O7 0.44090(11) 0.37687(19) 0.23277(6) 0.0370(2) Uani d . 1 . .
O O8 0.27592(11) 0.14963(19) 0.16063(6) 0.0381(3) Uani d . 1 . .
O O9 0.20876(8) 0.33454(17) 0.27797(4) 0.0279(2) Uani d . 1 . .
O O10 0.18826(8) 0.32469(16) 0.37893(5) 0.0272(2) Uani d . 1 . .
O O11 0.44840(8) 0.25820(17) 0.46564(4) 0.0286(2) Uani d . 1 . .
O O12 0.47180(8) 0.32825(17) 0.36785(5) 0.0281(2) Uani d . 1 . .
C C1 0.90481(11) 0.16919(19) 0.64011(6) 0.0203(2) Uani d . 1 . .
C C2 0.75394(10) 0.18188(18) 0.60417(6) 0.0192(2) Uani d . 1 . .
C C3 0.83929(12) 0.2234(2) 0.34598(6) 0.0247(2) Uani d . 1 . .
C C4 0.91232(12) 0.2405(2) 0.43036(6) 0.0237(2) Uani d . 1 . .
C C5 0.39666(12) 0.3123(2) 0.11119(7) 0.0252(2) Uani d . 1 . .
C C6 0.36390(11) 0.26848(19) 0.17084(6) 0.0223(2) Uani d . 1 . .
C C7 0.25382(10) 0.32104(17) 0.34933(6) 0.0180(2) Uani d . 1 . .
C C8 0.40540(10) 0.30043(18) 0.39765(6) 0.0191(2) Uani d . 1 . .
H H4 0.597(3) 0.224(4) 0.5084(14) 0.066(7) Uiso d . 1 . .
H H5 0.886(2) 0.202(4) 0.5084(14) 0.061(6) Uiso d . 1 . .
H H7 0.428(2) 0.335(4) 0.2705(15) 0.070(7) Uiso d . 1 . .
H H9 0.107(3) 0.349(5) 0.2486(15) 0.080(8) Uiso d . 1 . .
H H11 0.986(2) 0.350(4) 0.3396(13) 0.061(7) Uiso d . 1 . .
H H12 0.883(2) 0.509(4) 0.3244(12) 0.062(6) Uiso d . 1 . .
H H13 0.864(2) 0.358(4) 0.2666(13) 0.057(6) Uiso d . 1 . .
H H21 0.226(2) 0.198(3) 0.0252(13) 0.054(6) Uiso d . 1 . .
H H22 0.3282(19) 0.201(3) 0.0077(11) 0.041(5) Uiso d . 1 . .
H H23 0.343(2) 0.031(4) 0.0605(11) 0.053(6) Uiso d . 1 . .
H H31 0.7438(19) 0.260(3) 0.3205(11) 0.040(5) Uiso d . 1 . .
H H32 0.8499(17) 0.077(3) 0.3331(9) 0.039(5) Uiso d . 1 . .
H H51 0.3766(16) 0.459(3) 0.0952(10) 0.040(5) Uiso d . 1 . .
H H52 0.482(2) 0.285(3) 0.1293(11) 0.038(5) Uiso d . 1 . .

loop_
_atom_site_aniso_label
_atom_site_aniso_U_11
_atom_site_aniso_U_22
_atom_site_aniso_U_33
_atom_site_aniso_U_12
_atom_site_aniso_U_13
_atom_site_aniso_U_23
N1 0.0322(6) 0.0380(6) 0.0263(5) 0.0032(5) 0.0216(5) 0.0038(4)
N2 0.0283(5) 0.0443(7) 0.0218(5) 0.0006(5) 0.0159(4) -0.0012(4)
O1 0.0185(4) 0.0586(6) 0.0204(4) 0.0014(4) 0.0115(3) 0.0048(4)
O2 0.0179(4) 0.0957(9) 0.0148(4) -0.0052(5) 0.0057(3) 0.0043(5)
O3 0.0220(4) 0.0447(5) 0.0259(4) -0.0005(4) 0.0163(4) -0.0009(4)
O4 0.0144(4) 0.0544(6) 0.0174(4) 0.0010(4) 0.0057(3) 0.0028(4)
O5 0.0296(5) 0.0755(8) 0.0219(4) -0.0103(5) 0.0157(4) 0.0039(5)
O6 0.0243(4) 0.0636(7) 0.0293(5) -0.0069(4) 0.0130(4) -0.0041(4)
O7 0.0461(6) 0.0427(6) 0.0257(4) -0.0165(5) 0.0211(4) -0.0078(4)
O8 0.0405(5) 0.0508(6) 0.0340(5) -0.0189(5) 0.0271(4) -0.0092(4)
O9 0.0178(4) 0.0496(6) 0.0146(4) 0.0025(4) 0.0071(3) 0.0025(3)
O10 0.0172(4) 0.0456(5) 0.0204(4) 0.0025(3) 0.0109(3) 0.0016(3)
O11 0.0160(4) 0.0508(6) 0.0164(4) 0.0025(4) 0.0065(3) 0.0043(4)
O12 0.0184(4) 0.0462(5) 0.0216(4) -0.0005(3) 0.0117(3) 0.0023(3)
C1 0.0139(4) 0.0300(6) 0.0154(4) -0.0026(4) 0.0063(4) -0.0018(4)
C2 0.0154(4) 0.0240(5) 0.0181(5) -0.0011(4) 0.0085(4) -0.0007(4)
C3 0.0272(5) 0.0301(6) 0.0200(5) -0.0004(5) 0.0145(4) -0.0012(4)
C4 0.0240(5) 0.0299(6) 0.0206(5) 0.0013(4) 0.0138(4) 0.0011(4)
C5 0.0241(6) 0.0319(6) 0.0250(5) -0.0009(5) 0.0166(5) 0.0019(4)
C6 0.0242(5) 0.0238(5) 0.0225(5) 0.0015(4) 0.0147(4) 0.0012(4)
C7 0.0148(4) 0.0224(5) 0.0153(4) 0.0002(4) 0.0069(4) 0.0002(3)
C8 0.0142(4) 0.0251(5) 0.0167(4) 0.0001(4) 0.0071(4) -0.0007(4)

loop_
_atom_type_symbol
_atom_type_description
_atom_type_scat_dispersion_real
_atom_type_scat_dispersion_imag
_atom_type_scat_source
C C 0.0033 0.0016 'International Tables Vol C Tables 4.2.6.8 and 6.1.1.4'
O O 0.0106 0.0060 'International Tables Vol C Tables 4.2.6.8 and 6.1.1.4'
H H 0.0000 0.0000 'International Tables Vol C Tables 4.2.6.8 and 6.1.1.4'
N N 0.0061 0.0033 'International Tables Vol C Tables 4.2.6.8 and 6.1.1.4'

loop_
_geom_angle_atom_site_label_1
_geom_angle_atom_site_label_2
_geom_angle_atom_site_label_3
_geom_angle_site_symmetry_1
_geom_angle_site_symmetry_3
_geom_angle
_geom_angle_publ_flag
O1 C1 O2 . . 125.49(10) ?
O1 C1 C2 . . 120.78(10) ?
O2 C1 C2 . . 113.72(10) ?
C2 O4 H4 . . 114.2(15) ?
O3 C2 O4 . . 126.70(10) ?
O3 C2 C1 . . 120.39(10) ?
O4 C2 C1 . . 112.90(9) ?
O9 C7 C8 . . 113.70(9) ?
O10 C7 O9 . . 125.93(10) ?
O10 C7 C8 . . 120.37(9) ?
O11 C8 C7 . . 113.98(10) ?
O12 C8 O11 . . 126.71(10) ?
O12 C8 C7 . . 119.30(9) ?
C7 O9 H9 . . 110.3(15) ?
H11 N1 H13 . . 106(2) ?
H11 N1 H12 . . 110(2) ?
H13 N1 H12 . . 108(2) ?
C3 N1 H11 . . 109.4(14) ?
C3 N1 H12 . . 110.1(15) ?
C3 N1 H13 . . 112.6(14) ?
N1 C3 C4 . . 109.26(10) ?
N1 C3 H31 . . 106.4(11) ?
N1 C3 H32 . . 108.8(11) ?
C4 C3 H31 . . 114.4(11) ?
C4 C3 H32 . . 108.0(10) ?
H31 C3 H32 . . 109.8(15) ?
O5 C4 C3 . . 111.53(10) ?
O6 C4 C3 . . 122.59(11) ?
O6 C4 O5 . . 125.87(11) ?
C4 O5 H5 . . 108.4(16) ?
H22 N2 H23 . . 108.2(17) ?
H22 N2 H21 . . 103.0(19) ?
H23 N2 H21 . . 116.1(19) ?
C5 N2 H21 . . 110.4(13) ?
C5 N2 H22 . . 111.9(12) ?
C5 N2 H23 . . 107.4(13) ?
N2 C5 C6 . . 109.74(10) ?
N2 C5 H51 . . 108.3(10) ?
N2 C5 H52 . . 108.9(12) ?
C6 C5 H51 . . 109.5(11) ?
C6 C5 H52 . . 109.7(12) ?
H52 C5 H51 . . 110.6(16) ?
O7 C6 C5 . . 111.96(10) ?
O8 C6 C5 . . 122.38(11) ?
O8 C6 O7 . . 125.66(11) ?
C6 O7 H7 . . 111.1(16) ?

loop_
_geom_bond_atom_site_label_1
_geom_bond_atom_site_label_2
_geom_bond_site_symmetry_2
_geom_bond_distance
_geom_bond_publ_flag
C1 C2 . 1.5447(15) ?
C1 O1 . 1.2326(14) ?
C1 O2 . 1.2514(13) ?
C2 O3 . 1.2128(14) ?
C2 O4 . 1.2973(13) ?
O4 H4 . 0.97(3) ?
C7 C8 . 1.5466(15) ?
C7 O9 . 1.2955(13) ?
C7 O10 . 1.2178(14) ?
C8 O11 . 1.2587(13) ?
C8 O12 . 1.2418(14) ?
O9 H9 . 1.04(3) ?
N1 C3 . 1.4701(17) ?
C3 C4 . 1.5078(16) ?
C4 O5 . 1.3079(15) ?
C4 O6 . 1.2008(16) ?
N1 H11 . 0.92(2) ?
N1 H12 . 0.87(3) ?
N1 H13 . 0.91(2) ?
C3 H31 . 0.998(19) ?
C3 H32 . 0.97(2) ?
O5 H5 . 0.92(2) ?
N2 C5 . 1.4769(17) ?
C5 C6 . 1.5056(16) ?
C6 O7 . 1.3124(15) ?
C6 O8 . 1.2002(16) ?
N2 H21 . 0.95(2) ?
N2 H22 . 0.89(2) ?
N2 H23 . 0.91(2) ?
C5 H52 . 0.90(2) ?
C5 H51 . 0.95(2) ?
O7 H7 . 0.91(3) ?

loop_
_geom_hbond_atom_site_label_D
_geom_hbond_atom_site_label_H
_geom_hbond_atom_site_label_A
_geom_hbond_site_symmetry_A
_geom_hbond_distance_DH
_geom_hbond_distance_HA
_geom_hbond_distance_DA
_geom_hbond_angle_DHA
O4 H4 O11 . 0.97(3) 1.53(3) 2.4972(12) 175(2)
O5 H5 O1 . 0.92(2) 1.68(2) 2.5923(13) 171(2)
O7 H7 O12 . 0.91(3) 1.81(3) 2.6586(14) 153(2)
O9 H9 O2 4_465 1.04(3) 1.44(3) 2.4744(12) 178(3)
N1 H11 O10 1_655 0.92(2) 2.10(3) 3.0128(15) 171(2)
N1 H12 O8 2_655 0.87(3) 2.24(2) 2.8800(16) 131(2)
N1 H12 O1 3_766 0.87(3) 2.50(2) 3.1259(17) 129.4(18)
N1 H13 O2 4_565 0.91(2) 2.09(2) 2.7476(14) 128.2(19)
N1 H13 O3 4_565 0.91(2) 2.28(2) 3.1340(15) 157(2)
N2 H21 O6 4_465 0.95(2) 2.03(2) 2.9626(16) 169(2)
N2 H22 O10 4_565 0.89(2) 2.32(2) 2.9854(14) 131.8(16)
N2 H22 O11 4_565 0.89(2) 2.04(2) 2.8510(14) 150.7(17)
N2 H23 O12 2_645 0.91(2) 2.28(2) 3.0476(16) 141.9(17)

loop_
_geom_torsion_atom_site_label_1
_geom_torsion_atom_site_label_2
_geom_torsion_atom_site_label_3
_geom_torsion_atom_site_label_4
_geom_torsion_site_symmetry_1
_geom_torsion_site_symmetry_2
_geom_torsion_site_symmetry_3
_geom_torsion_site_symmetry_4
_geom_torsion
_geom_torsion_publ_flag
O3 C2 C1 O1 . . . . -172.13(12) ?
O3 C2 C1 O2 . . . . 6.34(17) ?
O4 C2 C1 O1 . . . . 6.76(16) ?
O4 C2 C1 O2 . . . . -174.77(12) ?
O9 C7 C8 O11 . . . . -171.00(11) ?
O9 C7 C8 O12 . . . . 9.85(15) ?
O10 C7 C8 O11 . . . . 9.42(16) ?
O10 C7 C8 O12 . . . . -169.73(11) ?
O6 C4 C3 N1 . . . . -29.00(18) ?
O5 C4 C3 N1 . . . . 151.84(12) ?
N2 C5 C6 O8 . . . . -6.59(17) ?
N2 C5 C6 O7 . . . . 174.31(11) ?
